data_1517069
loop_
_publ_author_name
'Xiu-Li Wang'
'Jing-Jing Cao'
'Guo-Cheng Liu'
'Hong-Yan Lin'
'Ai-Xiang Tian'

_publ_section_title
;
 Ligands directed versatile cadmium-bis(triazole) metal-organic fragments
 to generate three new two dimensional complexes based on polymolybdenum
 phosphate
;
_journal_name_full
;
Inorganica Chimica Acta
;
_journal_page_first 6
_journal_page_last 11
_journal_volume 402
_journal_year 2013
_chemical_formula_sum 'C40 H76 Cd5 Mo12 N24 O72 P8'
_chemical_formula_weight 4006.29
_space_group_IT_number 2
_symmetry_cell_setting triclinic
_symmetry_space_group_name_Hall '-P 1'
_symmetry_space_group_name_H-M 'P -1'
_atom_sites_solution_hydrogens geom
_atom_sites_solution_primary direct
_atom_sites_solution_secondary difmap
_cell_angle_alpha 114.3800(10)
_cell_angle_beta 111.4440(10)
_cell_angle_gamma 92.4370(10)
_cell_formula_units_Z 1
_cell_length_a 14.3639(10)
_cell_length_b 14.9311(10)
_cell_length_c 14.9490(10)
_cell_measurement_temperature 296(2)
_cell_measurement_theta_max 25.15
_cell_measurement_theta_min 2.13
_cell_volume 2646.4(3)
_computing_structure_refinement 'SHELXL-97 (Sheldrick, 2008)'
_computing_structure_solution 'SHELXS-97 (Sheldrick, 2008)'
_diffrn_ambient_temperature 296(2)
_diffrn_measured_fraction_theta_full 0.987
_diffrn_measured_fraction_theta_max 0.987
_diffrn_measurement_device_type 'CCD area detector'
_diffrn_measurement_method 'phi and omega scans'
_diffrn_radiation_monochromator graphite
_diffrn_radiation_source 'fine-focus sealed tube'
_diffrn_radiation_type MoK\a
_diffrn_radiation_wavelength 0.71073
_diffrn_reflns_av_R_equivalents 0.0188
_diffrn_reflns_av_sigmaI/netI 0.0392
_diffrn_reflns_limit_h_max 17
_diffrn_reflns_limit_h_min -15
_diffrn_reflns_limit_k_max 17
_diffrn_reflns_limit_k_min -17
_diffrn_reflns_limit_l_max 14
_diffrn_reflns_limit_l_min -17
_diffrn_reflns_number 13305
_diffrn_reflns_theta_full 25.00
_diffrn_reflns_theta_max 25.00
_diffrn_reflns_theta_min 1.54
_exptl_absorpt_coefficient_mu 2.588
_exptl_absorpt_correction_T_max 0.864
_exptl_absorpt_correction_T_min 0.815
_exptl_absorpt_correction_type empirical
_exptl_absorpt_process_details SADABS
_exptl_crystal_colour ORANGE
_exptl_crystal_density_diffrn 2.514
_exptl_crystal_density_method 'not measured'
_exptl_crystal_description BLOCK
_exptl_crystal_F_000 1924
_exptl_crystal_size_max 0.32
_exptl_crystal_size_mid 0.24
_exptl_crystal_size_min 0.19
_refine_diff_density_max 1.826
_refine_diff_density_min -1.336
_refine_diff_density_rms 0.181
_refine_ls_extinction_method none
_refine_ls_goodness_of_fit_ref 1.078
_refine_ls_hydrogen_treatment constr
_refine_ls_matrix_type full
_refine_ls_number_parameters 739
_refine_ls_number_reflns 9201
_refine_ls_number_restraints 12
_refine_ls_restrained_S_all 1.079
_refine_ls_R_factor_all 0.0403
_refine_ls_R_factor_gt 0.0349
_refine_ls_shift/su_max 0.001
_refine_ls_shift/su_mean 0.000
_refine_ls_structure_factor_coef Fsqd
_refine_ls_weighting_details 'calc w=1/[\s^2^(Fo^2^)+(0.0446P)^2^+13.5712P] where P=(Fo^2^+2Fc^2^)/3'
_refine_ls_weighting_scheme calc
_refine_ls_wR_factor_gt 0.0939
_refine_ls_wR_factor_ref 0.0964
_reflns_number_gt 8184
_reflns_number_total 9201
_reflns_threshold_expression >2sigma(I)
_cod_data_source_file ICA-2013-402-6-11-3.cif
_cod_data_source_block compound_3
_cod_database_code 1517069

loop_
_symmetry_equiv_pos_as_xyz
'x, y, z'
'-x, -y, -z'

loop_
_atom_site_label
_atom_site_type_symbol
_atom_site_fract_x
_atom_site_fract_y
_atom_site_fract_z
_atom_site_U_iso_or_equiv
_atom_site_adp_type
_atom_site_occupancy
_atom_site_symmetry_multiplicity
_atom_site_calc_flag
_atom_site_refinement_flags
C1 C -0.2690(10) 0.9150(8) 0.2472(9) 0.076(3) Uani 1 1 d .
H1A H -0.3327 0.9375 0.2369 0.092 Uiso 1 1 calc R
H1B H -0.2296 0.9486 0.2246 0.092 Uiso 1 1 calc R
C2 C -0.2921(11) 0.8075(8) 0.1798(10) 0.083(4) Uani 1 1 d .
H2A H -0.3378 0.7746 0.1972 0.100 Uiso 1 1 calc R
H2B H -0.2290 0.7840 0.1964 0.100 Uiso 1 1 calc R
C3 C -0.2093(9) 0.9454(8) 0.3654(9) 0.068(3) Uani 1 1 d .
H3A H -0.1475 0.9195 0.3757 0.081 Uiso 1 1 calc R
H3B H -0.2504 0.9159 0.3897 0.081 Uiso 1 1 calc R
C4 C -0.2902(8) 0.8138(8) 0.0093(8) 0.063(3) Uani 1 1 d .
H4 H -0.2259 0.8571 0.0429 0.076 Uiso 1 1 calc R
C5 C -0.4409(8) 0.7061(9) -0.1104(8) 0.065(3) Uani 1 1 d .
H5 H -0.4926 0.6625 -0.1781 0.078 Uiso 1 1 calc R
C6 C -0.0632(7) 0.6799(6) 1.1015(7) 0.049(2) Uani 1 1 d .
H6A H -0.0750 0.6829 1.1625 0.059 Uiso 1 1 calc R
H6B H -0.0025 0.6534 1.1031 0.059 Uiso 1 1 calc R
C7 C -0.1665(7) 0.5002(6) 0.9767(8) 0.050(2) Uani 1 1 d .
H7A H -0.1799 0.4939 1.0331 0.060 Uiso 1 1 calc R
H7B H -0.1036 0.4785 0.9777 0.060 Uiso 1 1 calc R
C8 C -0.0275(7) 0.8117(6) 1.0488(6) 0.0362(19) Uani 1 1 d .
H8 H -0.0242 0.7691 0.9844 0.043 Uiso 1 1 calc R
C10 C -0.2592(6) 0.9558(5) 0.5890(6) 0.0306(17) Uani 1 1 d .
H10 H -0.2000 0.9477 0.6354 0.037 Uiso 1 1 calc R
C46 C -0.2815(5) 0.0380(5) 0.8427(5) 0.0214(14) Uani 1 1 d .
H46 H -0.2477 -0.0099 0.8561 0.026 Uiso 1 1 calc R
C56 C -0.1865(7) 1.1239(6) 0.6161(8) 0.044(2) Uani 1 1 d .
H56A H -0.1421 1.1433 0.6911 0.053 Uiso 1 1 calc R
H56B H -0.2168 1.1802 0.6137 0.053 Uiso 1 1 calc R
C61 C -0.3980(6) 0.1046(5) 0.7654(6) 0.0324(18) Uani 1 1 d .
H61 H -0.4562 0.1123 0.7176 0.039 Uiso 1 1 calc R
C66 C -0.0294(7) 0.9376(6) 1.1775(6) 0.0396(19) Uani 1 1 d .
H66 H -0.0272 1.0041 1.2218 0.047 Uiso 1 1 calc R
C71 C -0.3165(7) 0.2863(6) 0.8878(7) 0.043(2) Uani 1 1 d .
H71A H -0.2761 0.3250 0.9653 0.052 Uiso 1 1 calc R
H71B H -0.3851 0.2984 0.8713 0.052 Uiso 1 1 calc R
C73 C -0.1793(9) 1.0632(8) 0.4351(9) 0.068(3) Uani 1 1 d .
H73A H -0.1372 1.0911 0.4105 0.081 Uiso 1 1 calc R
H73B H -0.2417 1.0880 0.4205 0.081 Uiso 1 1 calc R
C74 C -0.1536(8) 0.6096(6) 0.9985(7) 0.048(2) Uani 1 1 d .
H74A H -0.1460 0.6142 0.9385 0.058 Uiso 1 1 calc R
H74B H -0.2155 0.6316 1.0014 0.058 Uiso 1 1 calc R
C75 C -0.2693(8) 0.3205(6) 0.8304(8) 0.049(2) Uani 1 1 d .
H75A H -0.3126 0.2848 0.7532 0.059 Uiso 1 1 calc R
H75B H -0.2030 0.3032 0.8424 0.059 Uiso 1 1 calc R
C76 C -0.4085(6) 0.9310(5) 0.4744(6) 0.0308(17) Uani 1 1 d .
H76 H -0.4762 0.9001 0.4241 0.037 Uiso 1 1 calc R
C77 C -0.2550(7) 0.4332(6) 0.8673(7) 0.042(2) Uani 1 1 d .
H77A H -0.3180 0.4522 0.8699 0.050 Uiso 1 1 calc R
H77B H -0.2446 0.4469 0.8132 0.050 Uiso 1 1 calc R
C78 C -0.1241(7) 1.1029(8) 0.5526(8) 0.061(3) Uani 1 1 d .
H78A H -0.0752 1.1650 0.5802 0.073 Uiso 1 1 calc R
H78B H -0.0849 1.0550 0.5662 0.073 Uiso 1 1 calc R
N1 N -0.3519(13) 0.7748(12) -0.0893(13) 0.140(5) Uani 1 1 d U
N2 N -0.3635(5) 1.0223(4) 0.4997(5) 0.0313(14) Uani 1 1 d .
N3 N -0.3418(8) 0.7764(8) 0.0596(8) 0.078(3) Uani 1 1 d .
N4 N -0.0467(6) 0.8627(5) 1.1990(5) 0.0451(18) Uani 1 1 d .
N5 N -0.2497(7) 0.1380(6) 0.9015(7) 0.058(2) Uani 1 1 d .
N6 N -0.4351(11) 0.7173(10) -0.0092(12) 0.123(5) Uani 1 1 d U
N7 N -0.3730(7) 0.0198(7) 0.7594(7) 0.064(2) Uani 1 1 d .
N8 N -0.0449(5) 0.7814(4) 1.1129(5) 0.0327(15) Uani 1 1 d .
N9 N -0.3480(4) 0.8867(4) 0.5275(5) 0.0270(13) Uani 1 1 d .
N10 N -0.3218(5) 0.1785(5) 0.8554(5) 0.0364(15) Uani 1 1 d .
N11 N -0.0152(5) 0.9101(4) 1.0871(5) 0.0295(14) Uani 1 1 d .
N12 N -0.2675(4) 1.0370(4) 0.5748(5) 0.0295(14) Uani 1 1 d .
O1 O -0.0502(3) 0.5057(3) 0.6305(3) 0.0126(8) Uani 1 1 d .
O1W O -0.0828(4) 1.1135(4) 1.0839(4) 0.0335(12) Uani 1 1 d .
H1WA H -0.1324 1.0818 1.0875 0.040 Uiso 1 1 d R
H1WB H -0.0400 1.1566 1.1491 0.040 Uiso 1 1 d R
O2 O -0.2184(3) 0.7386(3) 0.4760(3) 0.0141(9) Uani 1 1 d .
O3 O -0.1536(3) 0.5152(3) 0.2649(3) 0.0160(9) Uani 1 1 d .
O4 O -0.3647(3) 0.3282(3) 0.2526(3) 0.0180(9) Uani 1 1 d .
O5 O -0.2945(3) 0.3256(3) 0.5827(3) 0.0171(9) Uani 1 1 d .
O6 O -0.4900(4) 0.5504(4) 0.1331(4) 0.0301(11) Uani 1 1 d .
O5W O -0.6083(5) 0.4187(7) 0.3222(5) 0.074(3) Uani 1 1 d .
O8 O -0.0508(3) 0.6381(3) 0.4872(3) 0.0128(8) Uani 1 1 d .
O6W O -0.4927(5) 0.6648(5) 0.3327(5) 0.061(2) Uani 1 1 d .
O10 O 0.0028(3) 0.7168(3) 0.7106(3) 0.0141(9) Uani 1 1 d .
O11 O -0.3657(3) 0.4406(3) 0.1503(3) 0.0231(10) Uani 1 1 d .
O12 O -0.4465(3) 0.1786(3) 0.4737(4) 0.0226(10) Uani 1 1 d .
O13 O -0.1688(3) 0.9114(3) 0.8659(3) 0.0193(9) Uani 1 1 d .
O14 O -0.3610(4) 0.5452(4) 0.0555(4) 0.0292(11) Uani 1 1 d .
O15 O -0.1391(3) 0.8347(3) 0.6978(3) 0.0170(9) Uani 1 1 d .
O16 O -0.1468(3) 0.7353(3) 0.7963(3) 0.0174(9) Uani 1 1 d .
O17 O -0.3072(3) 0.7770(3) 0.6925(3) 0.0217(10) Uani 1 1 d .
O18 O -0.2421(4) 0.2995(3) 0.1308(3) 0.0253(10) Uani 1 1 d .
O19 O -0.3696(3) 0.2411(3) 0.3794(3) 0.0193(9) Uani 1 1 d .
O20 O -0.3057(3) 0.6307(3) 0.2544(3) 0.0208(10) Uani 1 1 d .
O21 O -0.4729(3) 0.3390(3) 0.4785(4) 0.0202(9) Uani 1 1 d .
O22 O -0.1514(3) 0.3047(3) 0.4952(3) 0.0149(9) Uani 1 1 d .
O23 O -0.1838(3) 0.6220(3) 0.5804(3) 0.0126(8) Uani 1 1 d .
O24 O -0.2483(4) 0.1786(3) 0.2665(4) 0.0231(10) Uani 1 1 d .
O25 O -0.0058(3) 0.8514(3) 0.6124(4) 0.0231(10) Uani 1 1 d .
O26 O -0.0878(3) 0.3850(3) 0.7255(4) 0.0216(10) Uani 1 1 d .
O27 O -0.2615(3) 0.4365(3) 0.4822(3) 0.0116(8) Uani 1 1 d .
O28 O -0.1430(3) 0.3830(3) 0.3584(3) 0.0127(8) Uani 1 1 d .
O29 O -0.2092(3) 0.5311(3) 0.7064(3) 0.0160(9) Uani 1 1 d .
O30 O -0.1017(4) 0.7315(3) 0.3490(4) 0.0236(10) Uani 1 1 d .
O31 O -0.2545(3) 0.5295(3) 0.3784(3) 0.0135(8) Uani 1 1 d .
O32 O -0.3742(3) 0.5619(3) 0.4712(3) 0.0143(9) Uani 1 1 d .
O33 O 0.0035(3) 0.6333(3) 0.8535(3) 0.0207(10) Uani 1 1 d .
P1 P -0.39296(12) 0.27678(11) 0.47866(13) 0.0143(3) Uani 1 1 d .
P2 P -0.19234(12) 0.81280(11) 0.76124(12) 0.0133(3) Uani 1 1 d .
P3 P -0.38146(12) 0.54151(12) 0.15003(13) 0.0176(3) Uani 1 1 d .
P4 P -0.27145(11) 0.53688(11) 0.47711(12) 0.0098(3) Uani 1 1 d .
Mo1 Mo -0.25437(4) 0.39036(4) 0.23664(4) 0.01368(12) Uani 1 1 d .
Mo2 Mo -0.16426(4) 0.65483(4) 0.37498(4) 0.01226(12) Uani 1 1 d .
Mo3 Mo -0.25615(4) 0.29363(4) 0.34688(4) 0.01256(12) Uani 1 1 d .
Mo4 Mo -0.08588(4) 0.61465(4) 0.73346(4) 0.01151(12) Uani 1 1 d .
Mo5 Mo -0.15620(4) 0.41954(4) 0.63279(4) 0.01142(12) Uani 1 1 d .
Mo6 Mo -0.08731(4) 0.75055(4) 0.58579(4) 0.01137(12) Uani 1 1 d .
Cd1 Cd -0.5000 0.5000 0.5000 0.01673(14) Uani 1 2 d S
Cd2 Cd 0.0000 0.5000 0.5000 0.01255(13) Uani 1 2 d S
Cd3 Cd -0.37814(4) 0.72876(3) 0.51238(4) 0.01919(12) Uani 1 1 d .
Cd4 Cd 0.0000 1.0000 1.0000 0.02412(16) Uani 1 2 d S
O4W O 0.5456(10) 1.1232(9) 0.9923(10) 0.057(3) Uani 0.50 1 d P
H4WA H 0.4836 1.1042 0.9800 0.068 Uiso 0.50 1 d PR
H4WB H 0.5736 1.0730 0.9811 0.068 Uiso 0.50 1 d PR
O3W O 0.5001(10) 0.9135(9) 0.8504(10) 0.058(4) Uani 0.50 1 d P
H3WA H 0.5426 0.8831 0.8295 0.070 Uiso 0.50 1 d PR
H3WB H 0.5254 0.9768 0.8851 0.070 Uiso 0.50 1 d PR
O2W O -0.2602(6) 0.0326(6) 1.0666(6) 0.077(2) Uani 1 1 d .
H2WA H -0.2129 0.0194 1.1105 0.092 Uiso 1 1 d R
H2WB H -0.3098 -0.0190 1.0249 0.092 Uiso 1 1 d R

loop_
_atom_site_aniso_label
_atom_site_aniso_U_11
_atom_site_aniso_U_22
_atom_site_aniso_U_33
_atom_site_aniso_U_23
_atom_site_aniso_U_13
_atom_site_aniso_U_12
C1 0.090(9) 0.057(7) 0.072(8) 0.015(6) 0.042(7) 0.002(6)
C2 0.112(11) 0.056(7) 0.073(8) 0.035(6) 0.025(8) 0.010(7)
C3 0.090(9) 0.055(6) 0.076(8) 0.024(6) 0.060(7) 0.014(6)
C4 0.039(6) 0.059(6) 0.042(5) 0.007(5) -0.011(4) -0.014(5)
C5 0.045(6) 0.084(8) 0.046(6) 0.030(6) 0.000(5) -0.010(5)
C6 0.058(6) 0.033(5) 0.052(5) 0.030(4) 0.008(5) 0.008(4)
C7 0.054(6) 0.033(5) 0.071(6) 0.027(5) 0.032(5) 0.012(4)
C8 0.057(5) 0.025(4) 0.022(4) 0.008(3) 0.017(4) 0.012(4)
C10 0.022(4) 0.023(4) 0.047(4) 0.020(3) 0.009(3) 0.008(3)
C46 0.030(4) 0.012(3) 0.018(3) 0.007(3) 0.005(3) 0.013(3)
C56 0.038(5) 0.029(4) 0.058(5) 0.023(4) 0.010(4) 0.001(4)
C61 0.027(4) 0.029(4) 0.034(4) 0.018(3) 0.000(3) 0.013(3)
C66 0.057(6) 0.028(4) 0.028(4) 0.009(3) 0.018(4) 0.006(4)
C71 0.060(6) 0.032(4) 0.053(5) 0.026(4) 0.031(5) 0.023(4)
C73 0.080(8) 0.062(7) 0.079(8) 0.038(6) 0.047(7) 0.003(6)
C74 0.064(6) 0.031(5) 0.046(5) 0.016(4) 0.022(5) 0.002(4)
C75 0.059(6) 0.037(5) 0.057(6) 0.017(4) 0.035(5) 0.012(4)
C76 0.025(4) 0.031(4) 0.039(4) 0.020(3) 0.011(3) 0.009(3)
C77 0.051(5) 0.033(4) 0.051(5) 0.019(4) 0.032(4) 0.010(4)
C78 0.045(6) 0.062(6) 0.063(6) 0.030(5) 0.012(5) -0.015(5)
N1 0.138(7) 0.141(7) 0.138(7) 0.060(5) 0.061(5) 0.038(5)
N2 0.027(3) 0.024(3) 0.047(4) 0.022(3) 0.012(3) 0.007(3)
N3 0.058(6) 0.073(7) 0.064(6) 0.027(5) -0.005(5) -0.003(5)
N4 0.062(5) 0.039(4) 0.030(4) 0.013(3) 0.018(4) 0.006(4)
N5 0.067(6) 0.059(5) 0.062(5) 0.038(4) 0.029(5) 0.029(4)
N6 0.116(8) 0.106(8) 0.129(8) 0.058(6) 0.032(6) 0.000(6)
N7 0.068(6) 0.061(6) 0.056(5) 0.026(4) 0.020(5) 0.009(5)
N8 0.042(4) 0.025(3) 0.022(3) 0.009(3) 0.006(3) 0.003(3)
N9 0.022(3) 0.025(3) 0.045(4) 0.023(3) 0.017(3) 0.009(3)
N10 0.039(4) 0.035(4) 0.041(4) 0.023(3) 0.016(3) 0.016(3)
N11 0.038(4) 0.025(3) 0.020(3) 0.010(3) 0.008(3) 0.004(3)
N12 0.019(3) 0.028(3) 0.041(4) 0.022(3) 0.004(3) 0.003(2)
O1 0.013(2) 0.014(2) 0.014(2) 0.0070(17) 0.0088(17) 0.0059(17)
O1W 0.033(3) 0.027(3) 0.021(2) 0.001(2) 0.002(2) 0.005(2)
O2 0.015(2) 0.013(2) 0.015(2) 0.0068(17) 0.0064(17) 0.0047(17)
O3 0.019(2) 0.017(2) 0.010(2) 0.0043(17) 0.0075(18) 0.0020(18)
O4 0.011(2) 0.021(2) 0.018(2) 0.0093(19) 0.0022(18) -0.0005(17)
O5 0.015(2) 0.019(2) 0.022(2) 0.0127(19) 0.0083(19) 0.0017(18)
O6 0.018(3) 0.045(3) 0.021(2) 0.012(2) 0.003(2) 0.011(2)
O5W 0.031(3) 0.150(7) 0.020(3) 0.019(4) 0.011(3) 0.038(4)
O8 0.010(2) 0.014(2) 0.012(2) 0.0048(17) 0.0037(17) 0.0030(16)
O6W 0.069(5) 0.084(5) 0.026(3) 0.022(3) 0.017(3) 0.044(4)
O10 0.014(2) 0.014(2) 0.0104(19) 0.0042(17) 0.0025(17) 0.0006(17)
O11 0.017(2) 0.022(2) 0.020(2) 0.0095(19) -0.0030(19) 0.0002(19)
O12 0.019(2) 0.017(2) 0.036(3) 0.015(2) 0.012(2) 0.0003(18)
O13 0.023(2) 0.015(2) 0.013(2) 0.0019(18) 0.0054(18) 0.0058(18)
O14 0.028(3) 0.040(3) 0.020(2) 0.016(2) 0.009(2) 0.002(2)
O15 0.019(2) 0.016(2) 0.020(2) 0.0099(18) 0.0105(19) 0.0067(18)
O16 0.024(2) 0.015(2) 0.016(2) 0.0069(18) 0.0110(19) 0.0092(18)
O17 0.015(2) 0.024(2) 0.020(2) 0.0079(19) 0.0040(19) 0.0041(19)
O18 0.035(3) 0.021(2) 0.014(2) 0.0028(19) 0.011(2) 0.005(2)
O19 0.018(2) 0.016(2) 0.022(2) 0.0069(19) 0.0094(19) -0.0009(18)
O20 0.023(2) 0.020(2) 0.015(2) 0.0096(19) 0.0015(19) 0.0047(19)
O21 0.017(2) 0.019(2) 0.029(2) 0.013(2) 0.010(2) 0.0073(18)
O22 0.016(2) 0.014(2) 0.016(2) 0.0075(17) 0.0073(18) 0.0069(17)
O23 0.014(2) 0.010(2) 0.0093(19) 0.0038(16) 0.0024(17) -0.0010(16)
O24 0.032(3) 0.013(2) 0.024(2) 0.0052(19) 0.016(2) 0.007(2)
O25 0.022(2) 0.020(2) 0.026(2) 0.007(2) 0.013(2) -0.0010(19)
O26 0.020(2) 0.022(2) 0.023(2) 0.013(2) 0.0061(19) 0.0053(19)
O27 0.014(2) 0.0093(19) 0.013(2) 0.0057(16) 0.0054(17) 0.0020(16)
O28 0.010(2) 0.013(2) 0.013(2) 0.0048(17) 0.0045(17) 0.0007(16)
O29 0.018(2) 0.015(2) 0.017(2) 0.0079(18) 0.0088(18) 0.0039(17)
O30 0.032(3) 0.022(2) 0.022(2) 0.012(2) 0.014(2) 0.002(2)
O31 0.011(2) 0.017(2) 0.0104(19) 0.0048(17) 0.0042(17) 0.0050(17)
O32 0.009(2) 0.015(2) 0.021(2) 0.0094(18) 0.0070(17) 0.0031(16)
O33 0.027(3) 0.023(2) 0.011(2) 0.0067(18) 0.0066(19) 0.011(2)
P1 0.0122(8) 0.0135(8) 0.0200(8) 0.0088(6) 0.0083(6) 0.0046(6)
P2 0.0138(8) 0.0127(7) 0.0119(7) 0.0043(6) 0.0054(6) 0.0043(6)
P3 0.0145(8) 0.0230(9) 0.0129(8) 0.0097(7) 0.0018(6) 0.0039(7)
P4 0.0089(7) 0.0105(7) 0.0105(7) 0.0053(6) 0.0040(6) 0.0022(6)
Mo1 0.0130(3) 0.0146(3) 0.0101(2) 0.0046(2) 0.0029(2) 0.0017(2)
Mo2 0.0122(3) 0.0134(3) 0.0108(2) 0.0062(2) 0.0039(2) 0.0027(2)
Mo3 0.0115(3) 0.0117(3) 0.0122(2) 0.0040(2) 0.0045(2) 0.0018(2)
Mo4 0.0123(3) 0.0120(3) 0.0100(2) 0.0048(2) 0.0048(2) 0.0037(2)
Mo5 0.0108(3) 0.0123(2) 0.0123(2) 0.0065(2) 0.0050(2) 0.00348(19)
Mo6 0.0114(3) 0.0107(2) 0.0107(2) 0.0042(2) 0.0043(2) 0.00202(19)
Cd1 0.0130(3) 0.0170(3) 0.0230(3) 0.0111(3) 0.0084(3) 0.0027(2)
Cd2 0.0118(3) 0.0133(3) 0.0122(3) 0.0054(2) 0.0052(2) 0.0031(2)
Cd3 0.0186(2) 0.0151(2) 0.0242(2) 0.01094(19) 0.0072(2) 0.00418(18)
Cd4 0.0267(4) 0.0207(4) 0.0229(4) 0.0104(3) 0.0081(3) 0.0038(3)
O4W 0.051(8) 0.051(8) 0.055(8) 0.017(6) 0.020(7) 0.001(6)
O3W 0.058(8) 0.036(7) 0.046(7) 0.002(6) 0.008(6) -0.019(6)
O2W 0.086(6) 0.074(5) 0.062(5) 0.015(4) 0.045(4) -0.004(4)

loop_
_atom_type_symbol
_atom_type_description
_atom_type_scat_dispersion_real
_atom_type_scat_dispersion_imag
_atom_type_scat_source
C C 0.0033 0.0016 'International Tables Vol C Tables 4.2.6.8 and 6.1.1.4'
H H 0.0000 0.0000 'International Tables Vol C Tables 4.2.6.8 and 6.1.1.4'
N N 0.0061 0.0033 'International Tables Vol C Tables 4.2.6.8 and 6.1.1.4'
O O 0.0106 0.0060 'International Tables Vol C Tables 4.2.6.8 and 6.1.1.4'
P P 0.1023 0.0942 'International Tables Vol C Tables 4.2.6.8 and 6.1.1.4'
Mo Mo -1.6832 0.6857 'International Tables Vol C Tables 4.2.6.8 and 6.1.1.4'
Cd Cd -0.8075 1.2024 'International Tables Vol C Tables 4.2.6.8 and 6.1.1.4'

loop_
_geom_angle_atom_site_label_1
_geom_angle_atom_site_label_2
_geom_angle_atom_site_label_3
_geom_angle
_geom_angle_site_symmetry_1
_geom_angle_site_symmetry_3
C2 C1 C3 112.8(10) . .
C1 C2 N3 113.6(10) . .
C1 C3 C73 111.2(9) . .
N1 C4 N3 105.1(11) . .
N6 C5 N1 107.9(11) . .
N8 C6 C74 112.4(7) . .
C74 C7 C77 110.5(7) . .
N8 C8 N11 111.4(7) . .
N12 C10 N9 110.4(6) . .
N5 C46 N7 106.5(7) . .
N12 C56 C78 111.9(7) . .
N7 C61 N10 105.8(7) . .
N4 C66 N11 114.7(7) . .
N10 C71 C75 111.0(7) . .
C78 C73 C3 116.7(9) . .
C6 C74 C7 113.9(8) . .
C71 C75 C77 113.0(7) . .
N2 C76 N9 114.1(7) . .
C75 C77 C7 115.9(8) . .
C73 C78 C56 117.2(9) . .
C4 N1 C5 110.2(14) . .
C76 N2 N12 103.1(6) . .
N6 N3 C4 113.5(10) . .
N6 N3 C2 125.2(12) . .
C4 N3 C2 121.3(9) . .
C66 N4 N8 101.9(6) . .
C46 N5 N10 107.4(7) . .
N3 N6 C5 102.5(12) . .
C61 N7 C46 110.5(8) . .
C8 N8 N4 109.3(6) . .
C8 N8 C6 129.6(7) . .
N4 N8 C6 121.1(7) . .
C10 N9 C76 103.0(6) . .
C10 N9 Cd3 126.3(5) . .
C76 N9 Cd3 130.5(5) . .
N5 N10 C61 109.7(7) . .
N5 N10 C71 126.6(7) . .
C61 N10 C71 123.3(7) . .
C8 N11 C66 102.8(6) . .
C8 N11 Cd4 125.9(5) . .
C66 N11 Cd4 130.6(5) . .
C10 N12 N2 109.4(6) . .
C10 N12 C56 127.9(6) . .
N2 N12 C56 122.1(6) . .
Mo4 O1 Mo5 82.95(15) . .
Mo4 O1 Cd2 131.35(19) . .
Mo5 O1 Cd2 134.37(19) . .
Mo6 O2 Mo2 84.12(16) . .
Mo6 O2 Cd3 118.52(18) . .
Mo2 O2 Cd3 138.92(19) . .
Mo1 O3 Mo2 113.42(18) . .
Mo3 O4 Mo1 84.56(16) . .
P1 O5 Mo5 134.5(3) . .
Mo6 O8 Mo2 82.74(15) . .
Mo6 O8 Cd2 130.36(19) . .
Mo2 O8 Cd2 132.89(19) . .
Mo6 O10 Mo4 112.78(18) . .
P3 O11 Mo1 137.2(3) . .
P2 O13 Cd4 123.4(2) . .
P2 O15 Mo6 135.4(3) . .
P2 O16 Mo4 135.6(2) . .
P2 O17 Cd3 122.6(3) . .
P1 O19 Mo3 134.0(3) . .
P3 O20 Mo2 136.6(3) . .
P1 O21 Cd1 142.6(3) . .
P1 O21 Cd3 115.4(2) . 2_466
Cd1 O21 Cd3 101.03(15) . 2_466
Mo5 O22 Mo3 114.75(18) . .
P4 O23 Mo4 127.2(2) . .
P4 O23 Mo6 125.5(2) . .
Mo4 O23 Mo6 103.47(15) . .
P4 O27 Mo3 124.4(2) . .
P4 O27 Mo5 125.9(2) . .
Mo3 O27 Mo5 100.10(14) . .
Mo3 O28 Mo1 82.55(15) . .
Mo3 O28 Cd2 133.99(19) . .
Mo1 O28 Cd2 131.73(19) . .
Mo4 O29 Mo5 84.54(17) . .
P4 O31 Mo2 125.3(2) . .
P4 O31 Mo1 129.0(2) . .
Mo2 O31 Mo1 101.93(15) . .
P4 O32 Cd1 133.0(2) . .
P4 O32 Cd3 114.2(2) . .
Cd1 O32 Cd3 107.17(16) . .
O21 P1 O5 113.4(3) . .
O21 P1 O19 115.0(3) . .
O5 P1 O19 111.1(2) . .
O21 P1 O12 102.7(2) . .
O5 P1 O12 107.4(2) . .
O19 P1 O12 106.5(2) . .
O17 P2 O15 109.6(2) . .
O17 P2 O16 112.2(3) . .
O15 P2 O16 109.6(2) . .
O17 P2 O13 109.9(2) . .
O15 P2 O13 108.4(2) . .
O16 P2 O13 107.0(2) . .
O6 P3 O20 110.1(3) . .
O6 P3 O11 110.0(3) . .
O20 P3 O11 111.7(2) . .
O6 P3 O14 109.5(3) . .
O20 P3 O14 106.9(3) . .
O11 P3 O14 108.6(3) . .
O32 P4 O27 112.5(2) . .
O32 P4 O31 111.2(2) . .
O27 P4 O31 108.0(2) . .
O32 P4 O23 109.3(2) . .
O27 P4 O23 107.9(2) . .
O31 P4 O23 107.8(2) . .
O18 Mo1 O4 105.7(2) . .
O18 Mo1 O28 100.4(2) . .
O4 Mo1 O28 94.75(17) . .
O18 Mo1 O11 97.2(2) . .
O4 Mo1 O11 85.07(18) . .
O28 Mo1 O11 161.79(17) . .
O18 Mo1 O3 99.9(2) . .
O4 Mo1 O3 153.30(17) . .
O28 Mo1 O3 87.69(16) . .
O11 Mo1 O3 84.54(17) . .
O18 Mo1 O31 171.4(2) . .
O4 Mo1 O31 82.76(16) . .
O28 Mo1 O31 80.02(15) . .
O11 Mo1 O31 81.90(16) . .
O3 Mo1 O31 71.47(15) . .
O18 Mo1 Mo3 100.28(16) . .
O4 Mo1 Mo3 47.65(12) . .
O28 Mo1 Mo3 48.45(11) . .
O11 Mo1 Mo3 132.43(14) . .
O3 Mo1 Mo3 134.27(11) . .
O31 Mo1 Mo3 86.46(10) . .
O30 Mo2 O2 107.4(2) . .
O30 Mo2 O8 102.1(2) . .
O2 Mo2 O8 94.08(16) . .
O30 Mo2 O20 95.4(2) . .
O2 Mo2 O20 86.19(17) . .
O8 Mo2 O20 161.48(17) . .
O30 Mo2 O3 98.65(19) . .
O2 Mo2 O3 153.32(17) . .
O8 Mo2 O3 85.63(16) . .
O20 Mo2 O3 85.91(16) . .
O30 Mo2 O31 169.28(18) . .
O2 Mo2 O31 81.92(15) . .
O8 Mo2 O31 82.00(15) . .
O20 Mo2 O31 79.70(16) . .
O3 Mo2 O31 71.61(15) . .
O30 Mo2 Mo6 101.11(15) . .
O2 Mo2 Mo6 47.57(12) . .
O8 Mo2 Mo6 48.42(11) . .
O20 Mo2 Mo6 133.64(13) . .
O3 Mo2 Mo6 132.74(11) . .
O31 Mo2 Mo6 89.04(10) . .
O24 Mo3 O4 105.2(2) . .
O24 Mo3 O28 102.5(2) . .
O4 Mo3 O28 95.41(17) . .
O24 Mo3 O19 95.2(2) . .
O4 Mo3 O19 85.56(17) . .
O28 Mo3 O19 161.33(16) . .
O24 Mo3 O22 97.27(19) . .
O4 Mo3 O22 156.62(17) . .
O28 Mo3 O22 85.74(16) . .
O19 Mo3 O22 86.13(17) . .
O24 Mo3 O27 167.63(18) . .
O4 Mo3 O27 84.35(16) . .
O28 Mo3 O27 84.07(15) . .
O19 Mo3 O27 77.47(15) . .
O22 Mo3 O27 72.52(14) . .
O24 Mo3 Mo1 101.52(15) . .
O4 Mo3 Mo1 47.78(12) . .
O28 Mo3 Mo1 48.99(11) . .
O19 Mo3 Mo1 133.02(12) . .
O22 Mo3 Mo1 133.62(12) . .
O27 Mo3 Mo1 90.70(10) . .
O33 Mo4 O29 106.8(2) . .
O33 Mo4 O1 102.35(18) . .
O29 Mo4 O1 95.09(17) . .
O33 Mo4 O16 95.52(18) . .
O29 Mo4 O16 86.02(17) . .
O1 Mo4 O16 160.91(16) . .
O33 Mo4 O10 96.61(19) . .
O29 Mo4 O10 155.64(16) . .
O1 Mo4 O10 86.31(16) . .
O16 Mo4 O10 85.01(16) . .
O33 Mo4 O23 167.01(19) . .
O29 Mo4 O23 85.23(16) . .
O1 Mo4 O23 81.03(15) . .
O16 Mo4 O23 80.08(15) . .
O10 Mo4 O23 70.93(14) . .
O33 Mo4 Mo5 102.38(15) . .
O29 Mo4 Mo5 47.90(12) . .
O1 Mo4 Mo5 48.61(12) . .
O16 Mo4 Mo5 133.57(13) . .
O10 Mo4 Mo5 133.68(11) . .
O23 Mo4 Mo5 89.30(10) . .
O26 Mo5 O29 106.04(19) . .
O26 Mo5 O1 102.91(19) . .
O29 Mo5 O1 94.58(17) . .
O26 Mo5 O5 95.55(19) . .
O29 Mo5 O5 87.28(17) . .
O1 Mo5 O5 160.11(16) . .
O26 Mo5 O22 99.53(19) . .
O29 Mo5 O22 153.59(16) . .
O1 Mo5 O22 85.93(16) . .
O5 Mo5 O22 83.76(16) . .
O26 Mo5 O27 169.63(18) . .
O29 Mo5 O27 82.05(15) . .
O1 Mo5 O27 82.52(15) . .
O5 Mo5 O27 78.12(15) . .
O22 Mo5 O27 71.81(14) . .
O26 Mo5 Mo4 102.23(15) . .
O29 Mo5 Mo4 47.56(12) . .
O1 Mo5 Mo4 48.44(11) . .
O5 Mo5 Mo4 134.39(12) . .
O22 Mo5 Mo4 132.65(12) . .
O27 Mo5 Mo4 88.00(9) . .
O25 Mo6 O2 107.4(2) . .
O25 Mo6 O8 102.36(19) . .
O2 Mo6 O8 95.20(16) . .
O25 Mo6 O15 93.04(19) . .
O2 Mo6 O15 87.06(17) . .
O8 Mo6 O15 162.93(16) . .
O25 Mo6 O10 100.12(19) . .
O2 Mo6 O10 151.14(16) . .
O8 Mo6 O10 87.18(16) . .
O15 Mo6 O10 82.86(16) . .
O25 Mo6 O23 170.24(18) . .
O2 Mo6 O23 80.50(15) . .
O8 Mo6 O23 82.25(15) . .
O15 Mo6 O23 81.44(15) . .
O10 Mo6 O23 71.30(15) . .
O25 Mo6 Mo2 101.28(15) . .
O2 Mo6 Mo2 48.31(12) . .
O8 Mo6 Mo2 48.84(11) . .
O15 Mo6 Mo2 135.33(12) . .
O10 Mo6 Mo2 134.19(11) . .
O23 Mo6 Mo2 88.25(10) . .
O32 Cd1 O32 179.999(1) . 2_466
O32 Cd1 O5W 86.4(2) . 2_466
O32 Cd1 O5W 93.6(2) 2_466 2_466
O32 Cd1 O5W 93.6(2) . .
O32 Cd1 O5W 86.4(2) 2_466 .
O5W Cd1 O5W 179.998(2) 2_466 .
O32 Cd1 O21 76.49(15) . 2_466
O32 Cd1 O21 103.51(15) 2_466 2_466
O5W Cd1 O21 85.4(2) 2_466 2_466
O5W Cd1 O21 94.6(2) . 2_466
O32 Cd1 O21 103.51(15) . .
O32 Cd1 O21 76.49(15) 2_466 .
O5W Cd1 O21 94.6(2) 2_466 .
O5W Cd1 O21 85.4(2) . .
O21 Cd1 O21 179.999(1) 2_466 .
O8 Cd2 O8 179.999(1) . 2_566
O8 Cd2 O28 83.18(14) . 2_566
O8 Cd2 O28 96.82(14) 2_566 2_566
O8 Cd2 O28 96.83(14) . .
O8 Cd2 O28 83.18(14) 2_566 .
O28 Cd2 O28 180.0 2_566 .
O8 Cd2 O1 81.25(14) . 2_566
O8 Cd2 O1 98.76(14) 2_566 2_566
O28 Cd2 O1 94.98(14) 2_566 2_566
O28 Cd2 O1 85.01(14) . 2_566
O8 Cd2 O1 98.76(14) . .
O8 Cd2 O1 81.24(14) 2_566 .
O28 Cd2 O1 85.02(14) 2_566 .
O28 Cd2 O1 94.99(14) . .
O1 Cd2 O1 180.0(3) 2_566 .
O17 Cd3 N9 96.3(2) . .
O17 Cd3 O6W 163.4(2) . .
N9 Cd3 O6W 91.4(2) . .
O17 Cd3 O32 91.76(15) . .
N9 Cd3 O32 162.12(18) . .
O6W Cd3 O32 85.2(2) . .
O17 Cd3 O21 82.52(16) . 2_466
N9 Cd3 O21 122.38(17) . 2_466
O6W Cd3 O21 80.9(2) . 2_466
O32 Cd3 O21 74.44(14) . 2_466
O17 Cd3 O2 101.52(14) . .
N9 Cd3 O2 76.13(17) . .
O6W Cd3 O2 94.6(2) . .
O32 Cd3 O2 86.64(13) . .
O21 Cd3 O2 160.82(13) 2_466 .
N11 Cd4 N11 180.0(3) 2_577 .
N11 Cd4 O1W 89.8(2) 2_577 2_577
N11 Cd4 O1W 90.2(2) . 2_577
N11 Cd4 O1W 90.2(2) 2_577 .
N11 Cd4 O1W 89.8(2) . .
O1W Cd4 O1W 180.00(19) 2_577 .
N11 Cd4 O13 88.52(19) 2_577 2_577
N11 Cd4 O13 91.48(19) . 2_577
O1W Cd4 O13 84.12(16) 2_577 2_577
O1W Cd4 O13 95.88(16) . 2_577
N11 Cd4 O13 91.48(19) 2_577 .
N11 Cd4 O13 88.52(19) . .
O1W Cd4 O13 95.88(16) 2_577 .
O1W Cd4 O13 84.12(16) . .
O13 Cd4 O13 179.998(1) 2_577 .

loop_
_geom_bond_atom_site_label_1
_geom_bond_atom_site_label_2
_geom_bond_distance
_geom_bond_site_symmetry_2
C1 C2 1.440(15) .
C1 C3 1.504(16) .
C2 N3 1.516(14) .
C3 C73 1.569(14) .
C4 N1 1.261(17) .
C4 N3 1.465(15) .
C5 N6 1.421(16) .
C5 N1 1.454(18) .
C6 N8 1.455(10) .
C6 C74 1.499(12) .
C7 C74 1.516(11) .
C7 C77 1.520(12) .
C8 N8 1.307(10) .
C8 N11 1.315(9) .
C10 N12 1.318(9) .
C10 N9 1.335(9) .
C46 N5 1.332(10) .
C46 N7 1.358(11) .
C56 N12 1.451(10) .
C56 C78 1.484(13) .
C61 N7 1.306(11) .
C61 N10 1.350(10) .
C66 N4 1.322(10) .
C66 N11 1.338(10) .
C71 N10 1.467(10) .
C71 C75 1.488(12) .
C73 C78 1.465(14) .
C75 C77 1.516(11) .
C76 N2 1.319(9) .
C76 N9 1.343(9) .
N2 N12 1.360(8) .
N3 N6 1.332(15) .
N4 N8 1.367(9) .
N5 N10 1.336(9) .
N9 Cd3 2.280(5) .
N11 Cd4 2.273(6) .
O1 Mo4 1.965(4) .
O1 Mo5 1.970(4) .
O1 Cd2 2.287(4) .
O1W Cd4 2.316(5) .
O2 Mo6 1.934(4) .
O2 Mo2 1.957(4) .
O2 Cd3 2.556(4) .
O3 Mo1 2.103(4) .
O3 Mo2 2.112(4) .
O4 Mo3 1.935(4) .
O4 Mo1 1.939(4) .
O5 P1 1.523(4) .
O5 Mo5 2.069(4) .
O6 P3 1.507(5) .
O5W Cd1 2.261(6) .
O8 Mo6 1.966(4) .
O8 Mo2 1.978(4) .
O8 Cd2 2.274(4) .
O6W Cd3 2.313(6) .
O10 Mo6 2.116(4) .
O10 Mo4 2.156(4) .
O11 P3 1.535(5) .
O11 Mo1 2.044(4) .
O12 P1 1.586(4) .
O13 P2 1.549(4) .
O13 Cd4 2.373(4) .
O14 P3 1.566(5) .
O15 P2 1.534(4) .
O15 Mo6 2.047(4) .
O16 P2 1.536(4) .
O16 Mo4 2.056(4) .
O17 P2 1.515(5) .
O17 Cd3 2.267(4) .
O18 Mo1 1.681(4) .
O19 P1 1.525(4) .
O19 Mo3 2.071(4) .
O20 P3 1.521(4) .
O20 Mo2 2.057(4) .
O21 P1 1.507(4) .
O21 Cd1 2.359(4) .
O21 Cd3 2.401(4) 2_466
O22 Mo5 2.092(4) .
O22 Mo3 2.108(4) .
O23 P4 1.552(4) .
O23 Mo4 2.257(4) .
O23 Mo6 2.274(4) .
O24 Mo3 1.678(4) .
O25 Mo6 1.677(4) .
O26 Mo5 1.670(4) .
O27 P4 1.542(4) .
O27 Mo3 2.284(4) .
O27 Mo5 2.331(4) .
O28 Mo3 1.968(4) .
O28 Mo1 1.984(4) .
O28 Cd2 2.284(4) .
O29 Mo4 1.932(4) .
O29 Mo5 1.942(4) .
O30 Mo2 1.674(4) .
O31 P4 1.542(4) .
O31 Mo2 2.260(4) .
O31 Mo1 2.275(4) .
O32 P4 1.518(4) .
O32 Cd1 2.249(4) .
O32 Cd3 2.316(4) .
O33 Mo4 1.679(4) .
Mo1 Mo3 2.6067(7) .
Mo2 Mo6 2.6069(7) .
Mo4 Mo5 2.6059(7) .
Cd1 O32 2.249(4) 2_466
Cd1 O5W 2.261(6) 2_466
Cd1 O21 2.359(4) 2_466
Cd2 O8 2.274(4) 2_566
Cd2 O28 2.284(4) 2_566
Cd2 O1 2.287(4) 2_566
Cd3 O21 2.401(4) 2_466
Cd4 N11 2.273(6) 2_577
Cd4 O1W 2.316(5) 2_577
Cd4 O13 2.373(4) 2_577
